data_1005047
loop_
_publ_author_name
'Niewa, R'
'DiSalvo, F J'
'Yang, D-K'
'Zax, D B'
'Luo, H'
'Yelon, W B'

_publ_section_title
;
Synthesis, crystal structure and properties of a lithium manganese
nitride, (Li, Mn)2 N
;
_journal_coden_ASTM JALCEU
_journal_name_full 'Journal of Alloys Compd.'
_journal_page_first 32
_journal_page_last 38
_journal_paper_doi 10.1016/S0925-8388(97)00456-8
_journal_volume 266
_journal_year 1998
_chemical_formula_structural '(Li0.66 Mn1.34) N'
_chemical_formula_sum 'Li0.66 Mn1.34 N'
_chemical_name_systematic 'Lithium manganese nitride (0.66/1.34/1)'
_space_group_IT_number 136
_symmetry_cell_setting tetragonal
_symmetry_Int_Tables_number 136
_symmetry_space_group_name_Hall '-P 4n 2n'
_symmetry_space_group_name_H-M 'P 42/m n m'
_cell_angle_alpha 90
_cell_angle_beta 90
_cell_angle_gamma 90
_cell_formula_units_Z 2
_cell_length_a 4.68578(9)
_cell_length_b 4.68578(9)
_cell_length_c 2.97762(9)
_cell_volume 65.4
_refine_ls_R_factor_all 0.042
_cod_original_formula_sum 'Li.66 Mn1.34 N'
_cod_database_code 1005047

loop_
_symmetry_equiv_pos_as_xyz
x,y,z
-x,-y,z
1/2+x,1/2-y,1/2+z
1/2-x,1/2+y,1/2+z
-x,-y,-z
x,y,-z
1/2-x,1/2+y,1/2-z
1/2+x,1/2-y,1/2-z
y,x,z
-y,-x,z
1/2-y,1/2+x,1/2+z
1/2+y,1/2-x,1/2+z
-y,-x,-z
y,x,-z
1/2+y,1/2-x,1/2-z
1/2-y,1/2+x,1/2-z

loop_
_atom_site_label
_atom_site_type_symbol
_atom_site_symmetry_multiplicity
_atom_site_Wyckoff_symbol
_atom_site_fract_x
_atom_site_fract_y
_atom_site_fract_z
_atom_site_occupancy
_atom_site_attached_hydrogens
_atom_site_calc_flag
N1 N3- 2 a 0. 0. 0. 1. 0 d
Mn1 Mn2+ 4 f 0.2989(6) 0.2989(6) 0. 0.67(4) 0 d
Li1 Li1+ 4 f 0.2989(6) 0.2989(6) 0. 0.33(4) 0 d

loop_
_atom_type_symbol
_atom_type_oxidation_number
N3- -3.000
Mn2+ 1.746
Li1+ 1.000
